data_4314291
loop_
_publ_author_name
'F. Albert Cotton'
'Elizabeth A. Hillard'
'Carlos A. Murillo'
'Xiaoping Wang'

_publ_section_title
;
 New Chemistry of the Triply Bonded Divanadium (V24+) Unit and Reduction
 to an Unprecedented V23+ Core
;
_journal_name_full 'Inorganic Chemistry'
_journal_page_first 6063
_journal_page_last 6070
_journal_paper_doi 10.1021/ic034646e
_journal_volume 42
_journal_year 2003
_chemical_formula_moiety 'C64 H68 K1 N8 O3 V2'
_chemical_formula_sum 'C64 H68 K N8 O3 V2'
_chemical_formula_weight 1138.24
_chemical_melting_point ?
_chemical_name_systematic
;
 Potassium tetrakis(N,N'-diphenylformamidinate)divanadate(I,II)
;
_space_group_IT_number 33
_symmetry_cell_setting orthorhombic
_symmetry_space_group_name_Hall 'P 2c -2n'
_symmetry_space_group_name_H-M 'P n a 21'
_atom_sites_solution_hydrogens geom
_atom_sites_solution_primary direct
_atom_sites_solution_secondary difmap
_audit_creation_method SHELXL-97
_cell_angle_alpha 90.00
_cell_angle_beta 90.00
_cell_angle_gamma 90.00
_cell_formula_units_Z 4
_cell_length_a 20.2487(10)
_cell_length_b 12.4492(6)
_cell_length_c 22.9565(12)
_cell_measurement_reflns_used 5019
_cell_measurement_temperature 213(2)
_cell_measurement_theta_max 21.5565
_cell_measurement_theta_min 2.593
_cell_volume 5786.9(5)
_computing_cell_refinement 'Bruker SMART'
_computing_data_collection 'Bruker SMART'
_computing_data_reduction 'Bruker SAINT'
_computing_molecular_graphics 'SHELTXL v5.05 (Siemens, 1996)'
_computing_publication_material 'SHELXL-97 (Sheldrick, 1997)'
_computing_structure_refinement 'SHELXL-97 (Sheldrick, 1997)'
_computing_structure_solution 'SHELXS-97 (Sheldrick, 1990)'
_diffrn_ambient_temperature 213(2)
_diffrn_measured_fraction_theta_full 0.997
_diffrn_measured_fraction_theta_max 0.997
_diffrn_measurement_device_type 'Bruker SMART area detector'
_diffrn_measurement_method \w-scans
_diffrn_radiation_monochromator graphite
_diffrn_radiation_source 'normal-focus sealed tube'
_diffrn_radiation_type MoK\a
_diffrn_radiation_wavelength 0.71073
_diffrn_reflns_av_R_equivalents 0.0590
_diffrn_reflns_av_sigmaI/netI 0.0724
_diffrn_reflns_limit_h_max 21
_diffrn_reflns_limit_h_min -24
_diffrn_reflns_limit_k_max 13
_diffrn_reflns_limit_k_min -14
_diffrn_reflns_limit_l_max 27
_diffrn_reflns_limit_l_min -27
_diffrn_reflns_number 29454
_diffrn_reflns_theta_full 25.06
_diffrn_reflns_theta_max 25.06
_diffrn_reflns_theta_min 1.77
_diffrn_standards_decay_% 0
_diffrn_standards_number 'none (area detector data)'
_exptl_absorpt_coefficient_mu 0.448
_exptl_absorpt_correction_T_max 0.9608
_exptl_absorpt_correction_T_min 0.8773
_exptl_absorpt_correction_type multi-scan
_exptl_absorpt_process_details SADABS
_exptl_crystal_colour black
_exptl_crystal_density_diffrn 1.306
_exptl_crystal_density_meas ?
_exptl_crystal_density_method 'not measured'
_exptl_crystal_description block
_exptl_crystal_F_000 2388
_exptl_crystal_size_max 0.30
_exptl_crystal_size_mid 0.27
_exptl_crystal_size_min 0.09
_refine_diff_density_max 0.390
_refine_diff_density_min -0.337
_refine_diff_density_rms 0.053
_refine_ls_abs_structure_details 'Flack H D (1983), Acta Cryst. A39, 876-881'
_refine_ls_abs_structure_Flack -0.01(2)
_refine_ls_extinction_method none
_refine_ls_goodness_of_fit_ref 1.022
_refine_ls_hydrogen_treatment noref
_refine_ls_matrix_type full
_refine_ls_number_parameters 703
_refine_ls_number_reflns 10209
_refine_ls_number_restraints 1
_refine_ls_restrained_S_all 1.022
_refine_ls_R_factor_all 0.0809
_refine_ls_R_factor_gt 0.0456
_refine_ls_shift/su_max 0.001
_refine_ls_shift/su_mean 0.000
_refine_ls_structure_factor_coef Fsqd
_refine_ls_weighting_details 'calc w=1/[\s^2^(Fo^2^)+(0.0329P)^2^+1.1218P] where P=(Fo^2^+2Fc^2^)/3'
_refine_ls_weighting_scheme calc
_refine_ls_wR_factor_gt 0.0814
_refine_ls_wR_factor_ref 0.0948
_reflns_number_gt 7446
_reflns_number_total 10209
_reflns_threshold_expression I>2sigma(I)
_cod_data_source_file ic034646esi20030610_035606_7.cif
_cod_data_source_block compound6
_cod_depositor_comments
;
The following automatic conversions were performed:

'_chemical_melting_point' value 'not measured' was changed to '?' -
the value is undefined or not given.

Automatic conversion script
Id: cif_fix_values 1569 2011-02-09 13:29:24Z adriana 

The following automatic conversions were performed:

'_exptl_crystal_density_meas' value 'not measured' was changed to '?'
- the value is perceived as not measured.

Automatic conversion script
Id: cif_fix_values 3008 2015-01-20 13:52:24Z robertas 
;
_cod_original_formula_sum 'C64 H68 K1 N8 O3 V2'
_cod_database_code 4314291

loop_
_symmetry_equiv_pos_as_xyz
'x, y, z'
'-x, -y, z+1/2'
'x+1/2, -y+1/2, z'
'-x+1/2, y+1/2, z+1/2'

loop_
_atom_site_label
_atom_site_type_symbol
_atom_site_fract_x
_atom_site_fract_y
_atom_site_fract_z
_atom_site_U_iso_or_equiv
_atom_site_adp_type
_atom_site_occupancy
_atom_site_symmetry_multiplicity
_atom_site_calc_flag
_atom_site_refinement_flags
_atom_site_disorder_assembly
_atom_site_disorder_group
V1 V 0.17433(3) -0.12727(5) 0.30523(3) 0.02679(15) Uani 1 1 d . . .
V2 V 0.19503(3) 0.01945(5) 0.28524(3) 0.02613(15) Uani 1 1 d . . .
N1 N 0.24863(16) -0.1409(2) 0.36927(14) 0.0304(8) Uani 1 1 d . . .
N2 N 0.10404(16) -0.0848(3) 0.36999(14) 0.0295(8) Uani 1 1 d . . .
N3 N 0.24160(16) -0.1956(2) 0.24280(14) 0.0291(8) Uani 1 1 d . . .
N4 N 0.08977(15) -0.1445(2) 0.24863(14) 0.0288(8) Uani 1 1 d . . .
N5 N 0.27667(16) 0.0327(2) 0.34405(14) 0.0294(8) Uani 1 1 d . . .
N6 N 0.13038(17) 0.0921(2) 0.34909(14) 0.0317(8) Uani 1 1 d . . .
N7 N 0.26462(15) -0.0201(3) 0.21752(14) 0.0300(8) Uani 1 1 d . . .
N8 N 0.11382(16) 0.0309(2) 0.22703(14) 0.0274(8) Uani 1 1 d . . .
C1 C 0.25512(19) -0.2240(3) 0.41080(17) 0.0299(10) Uani 1 1 d . . .
C2 C 0.2469(2) -0.3305(3) 0.39350(19) 0.0395(11) Uani 1 1 d . . .
H2A H 0.2376 -0.3458 0.3543 0.047 Uiso 1 1 calc R . .
C3 C 0.2522(2) -0.4137(4) 0.4327(2) 0.0475(12) Uani 1 1 d . . .
H3A H 0.2462 -0.4847 0.4198 0.057 Uiso 1 1 calc R . .
C4 C 0.2662(2) -0.3948(4) 0.4899(2) 0.0620(15) Uani 1 1 d . . .
H4A H 0.2704 -0.4519 0.5164 0.074 Uiso 1 1 calc R . .
C5 C 0.2741(3) -0.2893(4) 0.5081(2) 0.0622(15) Uani 1 1 d . . .
H5A H 0.2836 -0.2749 0.5474 0.075 Uiso 1 1 calc R . .
C6 C 0.2682(2) -0.2047(4) 0.46902(19) 0.0455(12) Uani 1 1 d . . .
H6A H 0.2731 -0.1337 0.4822 0.055 Uiso 1 1 calc R . .
C7 C 0.2869(2) -0.0554(3) 0.37505(17) 0.0298(10) Uani 1 1 d . . .
H7A H 0.3221 -0.0572 0.4018 0.036 Uiso 1 1 calc R . .
C8 C 0.3250(2) 0.1147(3) 0.34907(17) 0.0301(9) Uani 1 1 d . . .
C9 C 0.3921(2) 0.0931(3) 0.34740(19) 0.0378(11) Uani 1 1 d . . .
H9A H 0.4064 0.0219 0.3422 0.045 Uiso 1 1 calc R . .
C10 C 0.4389(2) 0.1746(4) 0.3533(2) 0.0475(12) Uani 1 1 d . . .
H10A H 0.4841 0.1579 0.3527 0.057 Uiso 1 1 calc R . .
C11 C 0.4188(2) 0.2786(4) 0.3599(2) 0.0452(12) Uani 1 1 d . . .
H11A H 0.4502 0.3336 0.3638 0.054 Uiso 1 1 calc R . .
C12 C 0.3529(2) 0.3026(3) 0.3607(2) 0.0460(12) Uani 1 1 d . . .
H12A H 0.3391 0.3742 0.3652 0.055 Uiso 1 1 calc R . .
C13 C 0.3063(2) 0.2206(3) 0.3550(2) 0.0397(11) Uani 1 1 d . . .
H13A H 0.2612 0.2381 0.3551 0.048 Uiso 1 1 calc R . .
C14 C 0.0543(2) -0.1538(3) 0.39183(17) 0.0311(10) Uani 1 1 d . . .
C15 C 0.0723(2) -0.2447(3) 0.42382(18) 0.0377(11) Uani 1 1 d . . .
H15A H 0.1170 -0.2574 0.4322 0.045 Uiso 1 1 calc R . .
C16 C 0.0252(2) -0.3156(3) 0.44306(19) 0.0407(11) Uani 1 1 d . . .
H16A H 0.0382 -0.3764 0.4645 0.049 Uiso 1 1 calc R . .
C17 C -0.0403(2) -0.2994(4) 0.4315(2) 0.0497(13) Uani 1 1 d . . .
H17A H -0.0721 -0.3485 0.4448 0.060 Uiso 1 1 calc R . .
C18 C -0.0593(2) -0.2098(4) 0.3999(2) 0.0514(13) Uani 1 1 d . . .
H18A H -0.1042 -0.1978 0.3917 0.062 Uiso 1 1 calc R . .
C19 C -0.0123(2) -0.1383(3) 0.38051(19) 0.0412(11) Uani 1 1 d . . .
H19A H -0.0257 -0.0777 0.3591 0.049 Uiso 1 1 calc R . .
C20 C 0.0935(2) 0.0197(3) 0.37625(17) 0.0303(10) Uani 1 1 d . . .
H20A H 0.0590 0.0431 0.4006 0.036 Uiso 1 1 calc R . .
C21 C 0.12335(19) 0.2008(3) 0.36706(18) 0.0295(10) Uani 1 1 d . . .
C22 C 0.1049(2) 0.2305(4) 0.42326(19) 0.0400(11) Uani 1 1 d . . .
H22A H 0.0959 0.1772 0.4512 0.048 Uiso 1 1 calc R . .
C23 C 0.0995(2) 0.3374(4) 0.4383(2) 0.0508(13) Uani 1 1 d . . .
H23A H 0.0862 0.3561 0.4762 0.061 Uiso 1 1 calc R . .
C24 C 0.1133(2) 0.4166(4) 0.3988(3) 0.0552(14) Uani 1 1 d . . .
H24A H 0.1094 0.4892 0.4094 0.066 Uiso 1 1 calc R . .
C25 C 0.1329(2) 0.3893(4) 0.3435(2) 0.0456(12) Uani 1 1 d . . .
H25A H 0.1431 0.4435 0.3165 0.055 Uiso 1 1 calc R . .
C26 C 0.1379(2) 0.2823(3) 0.3274(2) 0.0393(11) Uani 1 1 d . . .
H26A H 0.1511 0.2646 0.2893 0.047 Uiso 1 1 calc R . .
C27 C 0.2662(2) -0.3026(3) 0.24316(17) 0.0334(10) Uani 1 1 d . . .
C28 C 0.3323(2) -0.3258(3) 0.25454(19) 0.0430(11) Uani 1 1 d . . .
H28A H 0.3620 -0.2695 0.2623 0.052 Uiso 1 1 calc R . .
C29 C 0.3546(3) -0.4305(4) 0.2545(2) 0.0581(14) Uani 1 1 d . . .
H29A H 0.3993 -0.4451 0.2623 0.070 Uiso 1 1 calc R . .
C30 C 0.3117(3) -0.5138(4) 0.2430(2) 0.0660(16) Uani 1 1 d . . .
H30A H 0.3270 -0.5852 0.2430 0.079 Uiso 1 1 calc R . .
C31 C 0.2462(3) -0.4916(4) 0.2317(2) 0.0579(14) Uani 1 1 d . . .
H31A H 0.2167 -0.5481 0.2237 0.070 Uiso 1 1 calc R . .
C32 C 0.2235(2) -0.3870(3) 0.23210(18) 0.0427(12) Uani 1 1 d . . .
H32A H 0.1786 -0.3730 0.2248 0.051 Uiso 1 1 calc R . .
C33 C 0.2792(2) -0.1239(3) 0.21618(18) 0.0292(9) Uani 1 1 d . . .
H33A H 0.3232 -0.1463 0.2018 0.035 Uiso 1 1 calc R . .
C34 C 0.30026(19) 0.0466(3) 0.17879(18) 0.0311(10) Uani 1 1 d . . .
C35 C 0.3235(2) 0.0105(3) 0.12504(18) 0.0392(11) Uani 1 1 d . . .
H35A H 0.3146 -0.0604 0.1134 0.047 Uiso 1 1 calc R . .
C36 C 0.3594(2) 0.0771(4) 0.0886(2) 0.0509(13) Uani 1 1 d . . .
H36A H 0.3762 0.0502 0.0533 0.061 Uiso 1 1 calc R . .
C37 C 0.3706(3) 0.1828(4) 0.1037(2) 0.0579(14) Uani 1 1 d . . .
H37A H 0.3940 0.2287 0.0786 0.070 Uiso 1 1 calc R . .
C38 C 0.3468(2) 0.2202(4) 0.1564(2) 0.0560(14) Uani 1 1 d . . .
H38A H 0.3547 0.2919 0.1672 0.067 Uiso 1 1 calc R . .
C39 C 0.3116(2) 0.1540(3) 0.1933(2) 0.0420(11) Uani 1 1 d . . .
H39A H 0.2951 0.1814 0.2285 0.050 Uiso 1 1 calc R . .
C40 C 0.04818(19) -0.2334(3) 0.23894(18) 0.0316(10) Uani 1 1 d . . .
C41 C 0.0055(2) -0.2419(3) 0.19165(19) 0.0393(11) Uani 1 1 d . . .
H41A H -0.0237 -0.1781 0.1928 0.047 Uiso 1 1 calc R . .
C42 C -0.0353(2) -0.3314(4) 0.1851(2) 0.0461(12) Uani 1 1 d . . .
H42A H -0.0652 -0.3340 0.1539 0.055 Uiso 1 1 calc R . .
C43 C -0.0322(2) -0.4160(3) 0.2238(2) 0.0442(12) Uani 1 1 d . . .
H43A H -0.0600 -0.4759 0.2193 0.053 Uiso 1 1 calc R . .
C44 C 0.0123(2) -0.4110(3) 0.2693(2) 0.0440(12) Uani 1 1 d . . .
H44A H 0.0153 -0.4686 0.2956 0.053 Uiso 1 1 calc R . .
C45 C 0.0527(2) -0.3222(3) 0.27647(19) 0.0384(10) Uani 1 1 d . . .
H45A H 0.0836 -0.3213 0.3070 0.046 Uiso 1 1 calc R . .
C46 C 0.0714(2) -0.0498(3) 0.22666(17) 0.0296(10) Uani 1 1 d . . .
H46A H 0.0243 -0.0360 0.2180 0.035 Uiso 1 1 calc R . .
C47 C 0.0904(2) 0.1340(3) 0.20961(17) 0.0316(10) Uani 1 1 d . . .
C48 C 0.0293(2) 0.1738(3) 0.22727(19) 0.0379(11) Uani 1 1 d . . .
H48A H 0.0008 0.1308 0.2496 0.045 Uiso 1 1 calc R . .
C49 C 0.0109(2) 0.2765(4) 0.2119(2) 0.0498(13) Uani 1 1 d . . .
H49A H -0.0304 0.3031 0.2238 0.060 Uiso 1 1 calc R . .
C50 C 0.0527(3) 0.3409(4) 0.1791(2) 0.0558(14) Uani 1 1 d . . .
H50A H 0.0394 0.4105 0.1684 0.067 Uiso 1 1 calc R . .
C51 C 0.1137(3) 0.3026(4) 0.1623(2) 0.0525(14) Uani 1 1 d . . .
H51A H 0.1423 0.3464 0.1405 0.063 Uiso 1 1 calc R . .
C52 C 0.1330(2) 0.1990(3) 0.17756(19) 0.0387(11) Uani 1 1 d . . .
H52A H 0.1746 0.1730 0.1663 0.046 Uiso 1 1 calc R . .
K1 K 0.15758(5) -0.15586(8) 0.13652(4) 0.0483(3) Uani 1 1 d . . .
O1S O 0.0569(2) -0.0552(3) 0.07587(18) 0.0768(12) Uani 1 1 d . . .
C1S C -0.0095(4) -0.0566(6) 0.0583(4) 0.132(4) Uani 1 1 d . . .
H1SA H -0.0126 -0.0879 0.0192 0.159 Uiso 1 1 calc R . .
H1SB H -0.0349 -0.1020 0.0849 0.159 Uiso 1 1 calc R . .
C2S C -0.0367(4) 0.0462(5) 0.0576(4) 0.110(3) Uani 1 1 d . . .
H2SA H -0.0655 0.0569 0.0914 0.132 Uiso 1 1 calc R . .
H2SB H -0.0626 0.0574 0.0220 0.132 Uiso 1 1 calc R . .
C3S C 0.0186(3) 0.1194(5) 0.0595(3) 0.091(2) Uani 1 1 d . . .
H3SA H 0.0195 0.1592 0.0963 0.110 Uiso 1 1 calc R . .
H3SB H 0.0169 0.1706 0.0271 0.110 Uiso 1 1 calc R . .
C4S C 0.0785(3) 0.0451(5) 0.0541(3) 0.088(2) Uani 1 1 d . . .
H4SA H 0.0924 0.0387 0.0134 0.106 Uiso 1 1 calc R . .
H4SB H 0.1156 0.0725 0.0772 0.106 Uiso 1 1 calc R . .
O2S O 0.25771(17) -0.2385(3) 0.07326(16) 0.0701(11) Uani 1 1 d . . .
C5S C 0.2442(3) -0.2470(5) 0.0124(2) 0.0666(15) Uani 1 1 d . . .
H5SA H 0.2750 -0.2023 -0.0099 0.080 Uiso 1 1 calc R . .
H5SB H 0.1991 -0.2233 0.0041 0.080 Uiso 1 1 calc R . .
C6S C 0.2527(3) -0.3645(4) -0.0038(2) 0.0672(16) Uani 1 1 d . . .
H6SA H 0.2099 -0.4014 -0.0053 0.081 Uiso 1 1 calc R . .
H6SB H 0.2746 -0.3719 -0.0417 0.081 Uiso 1 1 calc R . .
C7S C 0.2954(3) -0.4086(5) 0.0447(3) 0.0784(18) Uani 1 1 d . . .
H7SA H 0.2719 -0.4647 0.0664 0.094 Uiso 1 1 calc R . .
H7SB H 0.3364 -0.4390 0.0291 0.094 Uiso 1 1 calc R . .
C8S C 0.3096(3) -0.3147(5) 0.0829(2) 0.0803(19) Uani 1 1 d . . .
H8SA H 0.3106 -0.3368 0.1239 0.096 Uiso 1 1 calc R . .
H8SB H 0.3525 -0.2832 0.0729 0.096 Uiso 1 1 calc R . .
O3S O 0.10246(18) -0.3176(3) 0.07334(14) 0.0592(10) Uani 1 1 d . . .
C9S C 0.0607(3) -0.3170(4) 0.0234(3) 0.086(2) Uani 1 1 d . . .
H9SA H 0.0797 -0.2720 -0.0074 0.103 Uiso 1 1 calc R . .
H9SB H 0.0169 -0.2889 0.0334 0.103 Uiso 1 1 calc R . .
C10S C 0.0558(3) -0.4305(4) 0.0037(3) 0.089(2) Uani 1 1 d . . .
H10B H 0.0110 -0.4465 -0.0100 0.106 Uiso 1 1 calc R . .
H10C H 0.0869 -0.4445 -0.0281 0.106 Uiso 1 1 calc R . .
C11S C 0.0714(4) -0.4933(5) 0.0531(3) 0.120(3) Uani 1 1 d . . .
H11B H 0.1010 -0.5523 0.0420 0.144 Uiso 1 1 calc R . .
H11C H 0.0311 -0.5241 0.0698 0.144 Uiso 1 1 calc R . .
C12S C 0.1041(3) -0.4229(4) 0.0960(2) 0.0594(14) Uani 1 1 d . . .
H12B H 0.0809 -0.4259 0.1334 0.071 Uiso 1 1 calc R . .
H12C H 0.1499 -0.4458 0.1021 0.071 Uiso 1 1 calc R . .

loop_
_atom_site_aniso_label
_atom_site_aniso_U_11
_atom_site_aniso_U_22
_atom_site_aniso_U_33
_atom_site_aniso_U_23
_atom_site_aniso_U_13
_atom_site_aniso_U_12
V1 0.0216(3) 0.0274(3) 0.0314(4) 0.0013(3) -0.0004(3) -0.0008(3)
V2 0.0217(3) 0.0257(3) 0.0310(4) -0.0001(3) 0.0005(3) -0.0004(3)
N1 0.028(2) 0.0258(19) 0.038(2) -0.0004(15) 0.0028(16) -0.0029(15)
N2 0.023(2) 0.031(2) 0.034(2) 0.0066(16) -0.0010(16) -0.0016(15)
N3 0.027(2) 0.0248(18) 0.036(2) 0.0007(15) 0.0017(16) -0.0018(15)
N4 0.025(2) 0.0296(19) 0.0320(18) -0.0005(16) -0.0024(16) -0.0020(15)
N5 0.0242(19) 0.0281(19) 0.036(2) -0.0018(16) -0.0038(16) 0.0013(15)
N6 0.035(2) 0.0254(19) 0.035(2) -0.0006(16) 0.0022(17) -0.0014(15)
N7 0.025(2) 0.0289(19) 0.036(2) 0.0040(16) 0.0018(17) -0.0004(15)
N8 0.0245(19) 0.0262(19) 0.032(2) 0.0050(15) 0.0012(16) 0.0012(15)
C1 0.022(2) 0.035(2) 0.033(2) 0.0030(19) -0.0033(19) 0.0000(18)
C2 0.032(3) 0.046(3) 0.040(3) 0.006(2) -0.003(2) 0.001(2)
C3 0.040(3) 0.041(3) 0.061(4) 0.013(2) 0.005(3) 0.000(2)
C4 0.054(4) 0.068(4) 0.064(4) 0.032(3) -0.012(3) -0.001(3)
C5 0.073(4) 0.075(4) 0.038(3) 0.015(3) -0.009(3) -0.018(3)
C6 0.046(3) 0.048(3) 0.043(3) 0.003(2) -0.006(2) -0.005(2)
C7 0.024(2) 0.034(2) 0.032(2) -0.0039(19) -0.0021(19) 0.0047(19)
C8 0.023(2) 0.039(2) 0.029(2) -0.0023(19) -0.0003(19) -0.0074(19)
C9 0.028(3) 0.036(2) 0.049(3) -0.005(2) -0.001(2) 0.002(2)
C10 0.028(3) 0.056(3) 0.059(3) 0.005(2) -0.005(2) -0.009(2)
C11 0.040(3) 0.046(3) 0.050(3) 0.001(2) -0.004(2) -0.014(2)
C12 0.046(3) 0.029(2) 0.063(3) 0.000(2) 0.000(3) -0.005(2)
C13 0.028(3) 0.033(2) 0.059(3) -0.002(2) -0.004(2) 0.003(2)
C14 0.028(2) 0.034(2) 0.032(2) 0.0007(19) 0.0043(19) -0.0002(19)
C15 0.032(3) 0.037(3) 0.044(3) 0.001(2) 0.002(2) 0.005(2)
C16 0.041(3) 0.035(3) 0.046(3) 0.009(2) 0.006(2) 0.000(2)
C17 0.041(3) 0.048(3) 0.060(3) 0.010(3) 0.014(3) -0.015(2)
C18 0.025(3) 0.066(3) 0.063(3) 0.018(3) 0.001(2) -0.010(2)
C19 0.030(3) 0.045(3) 0.048(3) 0.013(2) 0.000(2) 0.001(2)
C20 0.024(2) 0.038(2) 0.029(2) -0.005(2) 0.0023(19) 0.001(2)
C21 0.013(2) 0.034(2) 0.041(3) -0.005(2) -0.0025(19) -0.0006(17)
C22 0.031(3) 0.047(3) 0.041(3) -0.007(2) 0.002(2) -0.002(2)
C23 0.035(3) 0.056(3) 0.062(3) -0.023(3) 0.004(3) 0.005(2)
C24 0.035(3) 0.031(3) 0.099(4) -0.023(3) 0.002(3) 0.001(2)
C25 0.029(3) 0.044(3) 0.064(3) 0.001(2) 0.006(2) -0.004(2)
C26 0.035(3) 0.033(3) 0.050(3) -0.003(2) -0.010(2) 0.002(2)
C27 0.039(3) 0.031(2) 0.030(2) -0.0015(19) 0.006(2) 0.004(2)
C28 0.039(3) 0.042(3) 0.048(3) 0.001(2) 0.000(2) 0.008(2)
C29 0.049(3) 0.059(3) 0.067(4) 0.006(3) 0.003(3) 0.020(3)
C30 0.095(5) 0.034(3) 0.069(4) -0.003(3) 0.007(3) 0.021(3)
C31 0.082(4) 0.032(3) 0.060(3) -0.005(2) 0.007(3) -0.012(3)
C32 0.047(3) 0.034(3) 0.047(3) -0.001(2) -0.003(2) -0.005(2)
C33 0.021(2) 0.032(2) 0.034(2) -0.006(2) -0.0031(19) 0.0057(18)
C34 0.017(2) 0.043(3) 0.033(2) 0.0066(19) -0.002(2) 0.0028(18)
C35 0.039(3) 0.037(2) 0.042(3) 0.005(2) 0.002(2) 0.001(2)
C36 0.042(3) 0.065(3) 0.045(3) 0.008(3) 0.013(2) -0.004(3)
C37 0.058(4) 0.067(4) 0.049(3) 0.015(3) 0.011(3) -0.019(3)
C38 0.060(4) 0.042(3) 0.067(4) 0.004(3) 0.009(3) -0.021(3)
C39 0.044(3) 0.033(3) 0.048(3) 0.002(2) 0.007(2) -0.008(2)
C40 0.021(2) 0.037(2) 0.037(2) 0.000(2) 0.000(2) -0.0015(19)
C41 0.028(3) 0.038(3) 0.051(3) -0.011(2) -0.001(2) 0.007(2)
C42 0.035(3) 0.047(3) 0.057(3) -0.012(2) -0.012(2) -0.004(2)
C43 0.026(3) 0.034(3) 0.072(3) -0.013(2) -0.003(3) -0.008(2)
C44 0.040(3) 0.029(2) 0.063(3) 0.001(2) 0.007(2) -0.006(2)
C45 0.029(2) 0.040(2) 0.047(3) -0.001(2) -0.001(2) -0.0013(19)
C46 0.017(2) 0.036(3) 0.035(2) -0.0055(19) 0.0021(19) -0.0072(18)
C47 0.033(3) 0.032(2) 0.030(3) 0.0009(19) -0.007(2) 0.002(2)
C48 0.034(3) 0.039(3) 0.041(3) -0.001(2) 0.006(2) 0.001(2)
C49 0.043(3) 0.048(3) 0.059(3) 0.006(3) 0.007(3) 0.016(2)
C50 0.066(4) 0.037(3) 0.064(3) 0.008(3) 0.000(3) 0.020(3)
C51 0.055(4) 0.042(3) 0.060(3) 0.014(2) -0.003(3) -0.002(3)
C52 0.033(3) 0.039(3) 0.044(3) 0.003(2) 0.002(2) 0.007(2)
K1 0.0371(6) 0.0641(7) 0.0438(6) -0.0103(5) -0.0015(5) 0.0085(5)
O1S 0.078(3) 0.054(2) 0.099(3) 0.005(2) -0.041(2) 0.004(2)
C1S 0.109(6) 0.083(5) 0.205(9) 0.059(6) -0.094(7) -0.021(5)
C2S 0.074(5) 0.079(5) 0.177(8) 0.004(5) -0.025(5) 0.003(4)
C3S 0.099(5) 0.074(4) 0.102(5) 0.023(4) -0.035(4) -0.007(4)
C4S 0.072(5) 0.110(6) 0.082(5) -0.009(4) -0.002(4) -0.025(4)
O2S 0.049(2) 0.088(3) 0.073(3) -0.036(2) 0.005(2) 0.009(2)
C5S 0.057(4) 0.089(4) 0.053(3) -0.012(3) 0.005(3) 0.004(3)
C6S 0.049(3) 0.091(4) 0.062(4) -0.025(3) 0.004(3) -0.013(3)
C7S 0.079(5) 0.083(4) 0.073(4) -0.021(3) 0.000(4) 0.003(4)
C8S 0.059(4) 0.122(5) 0.061(4) -0.030(4) 0.000(3) 0.009(4)
O3S 0.069(3) 0.053(2) 0.055(2) -0.0013(18) -0.0100(19) -0.0193(18)
C9S 0.091(5) 0.062(4) 0.105(5) 0.010(3) -0.052(4) -0.014(3)
C10S 0.109(6) 0.053(4) 0.104(5) -0.008(4) -0.048(5) 0.001(3)
C11S 0.240(10) 0.054(4) 0.066(4) 0.002(3) -0.045(6) -0.036(5)
C12S 0.075(4) 0.052(3) 0.051(3) 0.007(3) -0.008(3) -0.001(3)

loop_
_atom_type_symbol
_atom_type_description
_atom_type_scat_dispersion_real
_atom_type_scat_dispersion_imag
_atom_type_scat_source
C C 0.0033 0.0016 'International Tables Vol C Tables 4.2.6.8 and 6.1.1.4'
H H 0.0000 0.0000 'International Tables Vol C Tables 4.2.6.8 and 6.1.1.4'
N N 0.0061 0.0033 'International Tables Vol C Tables 4.2.6.8 and 6.1.1.4'
O O 0.0106 0.0060 'International Tables Vol C Tables 4.2.6.8 and 6.1.1.4'
K K 0.2009 0.2494 'International Tables Vol C Tables 4.2.6.8 and 6.1.1.4'
V V 0.3005 0.5294 'International Tables Vol C Tables 4.2.6.8 and 6.1.1.4'

loop_
_geom_angle_atom_site_label_1
_geom_angle_atom_site_label_2
_geom_angle_atom_site_label_3
_geom_angle
_geom_angle_site_symmetry_1
_geom_angle_site_symmetry_3
_geom_angle_publ_flag
V2 V1 N1 95.00(9) . . ?
V2 V1 N2 94.38(9) . . ?
N1 V1 N2 90.58(13) . . ?
V2 V1 N3 94.49(9) . . ?
N1 V1 N3 88.90(12) . . ?
N2 V1 N3 171.12(12) . . ?
V2 V1 N4 97.07(9) . . ?
N1 V1 N4 167.46(12) . . ?
N2 V1 N4 85.10(12) . . ?
N3 V1 N4 93.55(12) . . ?
V2 V1 K1 82.48(3) . . ?
N1 V1 K1 138.21(9) . . ?
N2 V1 K1 131.19(9) . . ?
N3 V1 K1 50.09(9) . . ?
N4 V1 K1 47.57(9) . . ?
V1 V2 N8 92.59(9) . . ?
V1 V2 N5 95.20(9) . . ?
N8 V2 N5 171.72(12) . . ?
V1 V2 N7 95.59(9) . . ?
N8 V2 N7 93.89(12) . . ?
N5 V2 N7 88.14(12) . . ?
V1 V2 N6 95.93(9) . . ?
N8 V2 N6 85.96(12) . . ?
N5 V2 N6 90.44(13) . . ?
N7 V2 N6 168.48(12) . . ?
C7 N1 C1 117.8(3) . . ?
C7 N1 V1 115.0(3) . . ?
C1 N1 V1 126.5(2) . . ?
C20 N2 C14 116.2(3) . . ?
C20 N2 V1 115.3(3) . . ?
C14 N2 V1 125.0(3) . . ?
C33 N3 C27 115.6(3) . . ?
C33 N3 V1 113.9(3) . . ?
C27 N3 V1 126.0(3) . . ?
C33 N3 K1 80.8(2) . . ?
C27 N3 K1 110.9(2) . . ?
V1 N3 K1 96.71(11) . . ?
C46 N4 C40 117.9(3) . . ?
C46 N4 V1 111.1(2) . . ?
C40 N4 V1 130.3(3) . . ?
C46 N4 K1 80.8(2) . . ?
C40 N4 K1 96.0(2) . . ?
V1 N4 K1 99.34(11) . . ?
C7 N5 C8 116.4(3) . . ?
C7 N5 V2 113.3(3) . . ?
C8 N5 V2 129.8(3) . . ?
C20 N6 C21 117.0(3) . . ?
C20 N6 V2 112.0(3) . . ?
C21 N6 V2 130.9(3) . . ?
C33 N7 C34 116.4(3) . . ?
C33 N7 V2 112.7(3) . . ?
C34 N7 V2 130.7(3) . . ?
C33 N7 K1 68.7(2) . . ?
C34 N7 K1 106.3(2) . . ?
V2 N7 K1 95.36(11) . . ?
C46 N8 C47 117.8(3) . . ?
C46 N8 V2 117.1(3) . . ?
C47 N8 V2 119.6(2) . . ?
C46 N8 K1 68.2(2) . . ?
C47 N8 K1 123.9(2) . . ?
V2 N8 K1 98.24(11) . . ?
C6 C1 C2 117.6(4) . . ?
C6 C1 N1 122.9(4) . . ?
C2 C1 N1 119.5(4) . . ?
C3 C2 C1 121.4(4) . . ?
C4 C3 C2 121.0(5) . . ?
C3 C4 C5 118.5(5) . . ?
C4 C5 C6 120.9(5) . . ?
C1 C6 C5 120.6(4) . . ?
N5 C7 N1 121.4(4) . . ?
C13 C8 C9 117.2(4) . . ?
C13 C8 N5 120.4(4) . . ?
C9 C8 N5 122.3(4) . . ?
C8 C9 C10 121.5(4) . . ?
C11 C10 C9 119.9(4) . . ?
C12 C11 C10 120.0(4) . . ?
C11 C12 C13 119.8(4) . . ?
C8 C13 C12 121.6(4) . . ?
C19 C14 C15 117.7(4) . . ?
C19 C14 N2 122.8(4) . . ?
C15 C14 N2 119.4(4) . . ?
C16 C15 C14 120.6(4) . . ?
C17 C16 C15 121.0(4) . . ?
C16 C17 C18 119.4(4) . . ?
C19 C18 C17 119.9(4) . . ?
C18 C19 C14 121.4(4) . . ?
N6 C20 N2 121.7(4) . . ?
C22 C21 C26 117.9(4) . . ?
C22 C21 N6 123.3(4) . . ?
C26 C21 N6 118.8(4) . . ?
C23 C22 C21 120.6(4) . . ?
C24 C23 C22 120.9(5) . . ?
C23 C24 C25 119.6(4) . . ?
C24 C25 C26 120.4(5) . . ?
C25 C26 C21 120.6(4) . . ?
C32 C27 C28 118.5(4) . . ?
C32 C27 N3 119.3(4) . . ?
C28 C27 N3 122.1(4) . . ?
C29 C28 C27 120.6(4) . . ?
C30 C29 C28 120.3(5) . . ?
C29 C30 C31 119.4(4) . . ?
C32 C31 C30 120.5(5) . . ?
C31 C32 C27 120.6(5) . . ?
N3 C33 N7 121.2(4) . . ?
N3 C33 K1 74.2(2) . . ?
N7 C33 K1 87.8(2) . . ?
C39 C34 C35 117.6(4) . . ?
C39 C34 N7 119.8(4) . . ?
C35 C34 N7 122.6(4) . . ?
C36 C35 C34 121.3(4) . . ?
C37 C36 C35 120.4(5) . . ?
C36 C37 C38 118.9(5) . . ?
C39 C38 C37 121.1(5) . . ?
C38 C39 C34 120.7(4) . . ?
C41 C40 C45 117.3(4) . . ?
C41 C40 N4 123.7(4) . . ?
C45 C40 N4 118.8(4) . . ?
C41 C40 K1 83.4(2) . . ?
C45 C40 K1 127.6(3) . . ?
N4 C40 K1 59.49(19) . . ?
C40 C41 C42 120.8(4) . . ?
C40 C41 K1 73.3(2) . . ?
C42 C41 K1 136.6(3) . . ?
C43 C42 C41 120.9(4) . . ?
C42 C43 C44 118.8(4) . . ?
C43 C44 C45 120.7(4) . . ?
C44 C45 C40 121.1(4) . . ?
N8 C46 N4 119.2(4) . . ?
N8 C46 K1 87.8(2) . . ?
N4 C46 K1 73.2(2) . . ?
C48 C47 C52 119.8(4) . . ?
C48 C47 N8 122.3(4) . . ?
C52 C47 N8 117.7(4) . . ?
C49 C48 C47 119.7(4) . . ?
C48 C49 C50 120.7(4) . . ?
C51 C50 C49 119.8(4) . . ?
C50 C51 C52 120.1(5) . . ?
C51 C52 C47 119.8(4) . . ?
O2S K1 O3S 74.88(11) . . ?
O2S K1 O1S 117.07(13) . . ?
O3S K1 O1S 76.40(11) . . ?
O2S K1 N4 147.81(12) . . ?
O3S K1 N4 108.23(10) . . ?
O1S K1 N4 94.30(12) . . ?
O2S K1 C46 166.52(11) . . ?
O3S K1 C46 116.95(11) . . ?
O1S K1 C46 73.77(12) . . ?
N4 K1 C46 25.96(9) . . ?
O2S K1 N3 87.07(11) . . ?
O3S K1 N3 122.77(10) . . ?
O1S K1 N3 153.73(11) . . ?
N4 K1 N3 63.91(9) . . ?
C46 K1 N3 80.97(10) . . ?
O2S K1 C33 76.63(11) . . ?
O3S K1 C33 137.46(11) . . ?
O1S K1 C33 145.63(11) . . ?
N4 K1 C33 81.21(10) . . ?
C46 K1 C33 89.93(11) . . ?
N3 K1 C33 24.97(9) . . ?
O2S K1 N8 145.48(10) . . ?
O3S K1 N8 139.49(10) . . ?
O1S K1 N8 78.25(10) . . ?
N4 K1 N8 43.27(8) . . ?
C46 K1 N8 24.04(8) . . ?
N3 K1 N8 75.72(8) . . ?
C33 K1 N8 75.32(10) . . ?
O2S K1 N7 90.28(10) . . ?
O3S K1 N7 160.65(10) . . ?
O1S K1 N7 122.15(10) . . ?
N4 K1 N7 77.80(9) . . ?
C46 K1 N7 76.70(9) . . ?
N3 K1 N7 42.41(8) . . ?
C33 K1 N7 23.54(8) . . ?
N8 K1 N7 56.91(8) . . ?
O2S K1 C40 139.47(12) . . ?
O3S K1 C40 83.70(10) . . ?
O1S K1 C40 89.80(12) . . ?
N4 K1 C40 24.55(8) . . ?
C46 K1 C40 42.76(10) . . ?
N3 K1 C40 76.08(9) . . ?
C33 K1 C40 98.50(11) . . ?
N8 K1 C40 65.09(9) . . ?
N7 K1 C40 100.62(9) . . ?
O2S K1 C41 137.71(11) . . ?
O3S K1 C41 66.74(10) . . ?
O1S K1 C41 70.88(12) . . ?
N4 K1 C41 44.11(9) . . ?
C46 K1 C41 51.37(10) . . ?
N3 K1 C41 98.84(10) . . ?
C33 K1 C41 121.77(11) . . ?
N8 K1 C41 75.35(9) . . ?
N7 K1 C41 121.89(9) . . ?
C40 K1 C41 23.28(9) . . ?
O2S K1 C4S 108.87(15) . . ?
O3S K1 C4S 93.03(13) . . ?
O1S K1 C4S 22.10(12) . . ?
N4 K1 C4S 103.01(13) . . ?
C46 K1 C4S 78.12(14) . . ?
N3 K1 C4S 143.88(12) . . ?
C33 K1 C4S 126.03(13) . . ?
N8 K1 C4S 73.16(12) . . ?
N7 K1 C4S 103.66(12) . . ?
C40 K1 C4S 106.22(13) . . ?
C41 K1 C4S 90.67(13) . . ?
C1S O1S C4S 101.8(5) . . ?
C1S O1S K1 147.6(4) . . ?
C4S O1S K1 110.5(4) . . ?
C2S C1S O1S 111.8(6) . . ?
C1S C2S C3S 105.8(6) . . ?
C2S C3S C4S 103.3(5) . . ?
O1S C4S C3S 105.1(5) . . ?
O1S C4S K1 47.4(3) . . ?
C3S C4S K1 138.3(4) . . ?
C5S O2S C8S 104.0(4) . . ?
C5S O2S K1 114.3(3) . . ?
C8S O2S K1 136.1(3) . . ?
O2S C5S C6S 106.9(4) . . ?
O2S C5S K1 44.1(2) . . ?
C6S C5S K1 124.3(3) . . ?
C7S C6S C5S 103.4(4) . . ?
C8S C7S C6S 105.0(5) . . ?
O2S C8S C7S 106.7(5) . . ?
C12S O3S C9S 108.4(4) . . ?
C12S O3S K1 118.8(3) . . ?
C9S O3S K1 132.0(3) . . ?
O3S C9S C10S 106.3(4) . . ?
C11S C10S C9S 105.4(5) . . ?
C10S C11S C12S 107.9(5) . . ?
O3S C12S C11S 107.2(4) . . ?

loop_
_geom_bond_atom_site_label_1
_geom_bond_atom_site_label_2
_geom_bond_distance
_geom_bond_site_symmetry_2
_geom_bond_publ_flag
V1 V2 1.9295(8) . ?
V1 N1 2.110(3) . ?
V1 N2 2.125(3) . ?
V1 N3 2.153(3) . ?
V1 N4 2.160(3) . ?
V1 K1 3.9040(12) . ?
V2 N8 2.124(3) . ?
V2 N5 2.141(3) . ?
V2 N7 2.155(3) . ?
V2 N6 2.164(3) . ?
N1 C7 1.324(5) . ?
N1 C1 1.413(5) . ?
N2 C20 1.327(5) . ?
N2 C14 1.416(5) . ?
N3 C33 1.323(5) . ?
N3 C27 1.422(5) . ?
N3 K1 3.015(3) . ?
N4 C46 1.335(5) . ?
N4 C40 1.409(5) . ?
N4 K1 2.920(3) . ?
N5 C7 1.324(5) . ?
N5 C8 1.419(5) . ?
N6 C20 1.326(5) . ?
N6 C21 1.421(5) . ?
N7 C33 1.326(5) . ?
N7 C34 1.415(5) . ?
N7 K1 3.318(3) . ?
N8 C46 1.321(4) . ?
N8 C47 1.425(5) . ?
N8 K1 3.242(3) . ?
C1 C6 1.383(6) . ?
C1 C2 1.394(6) . ?
C2 C3 1.376(6) . ?
C3 C4 1.365(6) . ?
C4 C5 1.387(7) . ?
C5 C6 1.389(6) . ?
C8 C13 1.379(5) . ?
C8 C9 1.385(6) . ?
C9 C10 1.394(6) . ?
C10 C11 1.366(6) . ?
C11 C12 1.366(6) . ?
C12 C13 1.397(6) . ?
C14 C19 1.386(6) . ?
C14 C15 1.398(5) . ?
C15 C16 1.372(6) . ?
C16 C17 1.368(6) . ?
C17 C18 1.384(6) . ?
C18 C19 1.377(6) . ?
C21 C22 1.393(5) . ?
C21 C26 1.396(5) . ?
C22 C23 1.378(6) . ?
C23 C24 1.369(7) . ?
C24 C25 1.372(7) . ?
C25 C26 1.385(6) . ?
C27 C32 1.385(6) . ?
C27 C28 1.394(6) . ?
C28 C29 1.379(6) . ?
C29 C30 1.379(7) . ?
C30 C31 1.381(7) . ?
C31 C32 1.381(6) . ?
C33 K1 3.094(4) . ?
C34 C39 1.396(5) . ?
C34 C35 1.395(6) . ?
C35 C36 1.385(6) . ?
C36 C37 1.380(6) . ?
C37 C38 1.382(6) . ?
C38 C39 1.381(6) . ?
C40 C41 1.391(5) . ?
C40 C45 1.404(5) . ?
C40 K1 3.371(4) . ?
C41 C42 1.395(6) . ?
C41 K1 3.497(4) . ?
C42 C43 1.380(6) . ?
C43 C44 1.381(6) . ?
C44 C45 1.385(5) . ?
C46 K1 3.012(4) . ?
C47 C48 1.392(5) . ?
C47 C52 1.393(6) . ?
C48 C49 1.377(5) . ?
C49 C50 1.387(6) . ?
C50 C51 1.380(7) . ?
C51 C52 1.392(6) . ?
K1 O2S 2.698(3) . ?
K1 O3S 2.721(3) . ?
K1 O1S 2.768(4) . ?
K1 C4S 3.522(7) . ?
O1S C1S 1.404(7) . ?
O1S C4S 1.414(6) . ?
C1S C2S 1.393(8) . ?
C2S C3S 1.444(8) . ?
C3S C4S 1.530(8) . ?
O2S C5S 1.427(6) . ?
O2S C8S 1.433(6) . ?
C5S C6S 1.520(7) . ?
C6S C7S 1.514(7) . ?
C7S C8S 1.489(7) . ?
O3S C12S 1.410(5) . ?
O3S C9S 1.425(6) . ?
C9S C10S 1.487(7) . ?
C10S C11S 1.414(7) . ?
C11S C12S 1.475(7) . ?
